data_1540630
loop_
_publ_author_name
'Al-Khafaji, Yahya'
'Prior, Timothy'
'Elsegood, Mark'
'Redshaw, Carl'

_publ_section_title
;
 Molybdenum (VI) Imido Complexes Derived from Chelating Phenols:
 Synthesis, Characterization and &#x025B;-Caprolactone ROP Capability
;
_journal_issue 4
_journal_name_full Catalysts
_journal_page_first 1928
_journal_paper_doi 10.3390/catal5041928
_journal_volume 5
_journal_year 2015
_chemical_formula_moiety
; 
C112 H154 Mo2 N4 O4, 2(C6 H14) 
;
_chemical_formula_sum 'C124 H182 Mo2 N4 O4'
_chemical_formula_weight 1984.61
_space_group_crystal_system monoclinic
_space_group_IT_number 15
_space_group_name_Hall '-C 2yc'
_space_group_name_H-M_alt 'C 1 2/c 1'
_symmetry_space_group_name_Hall '-C 2yc'
_symmetry_space_group_name_H-M 'C 1 2/c 1'
_atom_sites_solution_hydrogens geom
_atom_sites_solution_primary iterative
_audit_creation_method SHELXL-2014/7
_cell_angle_alpha 90
_cell_angle_beta 94.8200(10)
_cell_angle_gamma 90
_cell_formula_units_Z 4
_cell_length_a 40.815(3)
_cell_length_b 17.0938(11)
_cell_length_c 16.3488(11)
_cell_measurement_reflns_used 63975
_cell_measurement_temperature 100(2)
_cell_measurement_theta_max 27.5
_cell_measurement_theta_min 1.5
_cell_volume 11365.9(13)
_computing_cell_refinement
;
CrystalClear-SM Expert 3.1 b27 (Rigaku, 20112)
;
_computing_data_collection
;
CrystalClear-SM Expert 3.1 b27 (Rigaku, 20112)
;
_computing_data_reduction
;
CrystalClear-SM Expert 3.1 b27 (Rigaku, 20112)
;
_computing_molecular_graphics 'Bruker SHELXTL'
_computing_publication_material 'Bruker SHELXTL'
_computing_structure_refinement 'SHELXL-2014/7 (Sheldrick, 2014)'
_computing_structure_solution 'Superflip (Palatinus, 2007)'
_diffrn_ambient_temperature 100(2)
_diffrn_detector_area_resol_mean 28.5714
_diffrn_measured_fraction_theta_full 0.993
_diffrn_measured_fraction_theta_max 0.989
_diffrn_measurement_device_type
; 
Rigaku Saturn724+ (2x2 bin mode)
;
_diffrn_measurement_method 'profile data from \w-scans'
_diffrn_radiation_type MoK\a
_diffrn_radiation_wavelength 0.71073
_diffrn_reflns_av_R_equivalents 0.0710
_diffrn_reflns_av_unetI/netI 0.0454
_diffrn_reflns_laue_measured_fraction_full 0.993
_diffrn_reflns_laue_measured_fraction_max 0.989
_diffrn_reflns_limit_h_max 52
_diffrn_reflns_limit_h_min -47
_diffrn_reflns_limit_k_max 22
_diffrn_reflns_limit_k_min -22
_diffrn_reflns_limit_l_max 14
_diffrn_reflns_limit_l_min -21
_diffrn_reflns_number 67463
_diffrn_reflns_point_group_measured_fraction_full 0.993
_diffrn_reflns_point_group_measured_fraction_max 0.989
_diffrn_reflns_theta_full 25.242
_diffrn_reflns_theta_max 27.535
_diffrn_reflns_theta_min 1.827
_diffrn_source 'Sealed tube'
_exptl_absorpt_coefficient_mu 0.273
_exptl_absorpt_correction_T_max 1.00
_exptl_absorpt_correction_T_min 0.634
_exptl_absorpt_correction_type multi-scan
_exptl_absorpt_process_details
; 
Rigaku CrystalClear-SM Expert 3.1 b27
;
_exptl_crystal_colour yellow
_exptl_crystal_density_diffrn 1.160
_exptl_crystal_density_method 'not measured'
_exptl_crystal_description block
_exptl_crystal_F_000 4280
_exptl_crystal_size_max 0.180
_exptl_crystal_size_mid 0.090
_exptl_crystal_size_min 0.040
_refine_diff_density_max 0.666
_refine_diff_density_min -0.470
_refine_diff_density_rms 0.060
_refine_ls_extinction_method none
_refine_ls_goodness_of_fit_ref 1.024
_refine_ls_hydrogen_treatment constr
_refine_ls_matrix_type full
_refine_ls_number_parameters 566
_refine_ls_number_reflns 12964
_refine_ls_number_restraints 0
_refine_ls_restrained_S_all 1.024
_refine_ls_R_factor_all 0.0619
_refine_ls_R_factor_gt 0.0437
_refine_ls_shift/su_max 0.001
_refine_ls_shift/su_mean 0.000
_refine_ls_structure_factor_coef Fsqd
_refine_ls_weighting_details 'w=1/[\s^2^(Fo^2^)+(0.0657P)^2^+5.2274P] where P=(Fo^2^+2Fc^2^)/3'
_refine_ls_weighting_scheme calc
_refine_ls_wR_factor_gt 0.1154
_refine_ls_wR_factor_ref 0.1258
_reflns_Friedel_coverage 0.000
_reflns_number_gt 9692
_reflns_number_total 12964
_reflns_threshold_expression 'I > 2\s(I)'
_cod_data_source_file catalysts-05-00-1928-CIF.cif
_cod_data_source_block 6-2C6H14
_cod_depositor_comments
;
The following automatic conversions were performed:

'_exptl_absorpt_correction_type' value 'Multi-scan' changed to
'multi-scan' according to
/usr/data/users/saulius/crontab/automatic-downloads/current/MDPI/lib/dictionaries/cif_core.dic
dictionary named 'cif_core.dic' version 2.4.2 from 2011-04-26.

Automatic conversion script
Id: cif_fix_values 4268 2015-11-12 08:31:59Z antanas 
;
_cod_database_code 1540630
_shelx_shelxl_version_number 2014/7
_shelx_space_group_comment
; 
The symmetry employed for this shelxl refinement is uniquely defined 
by the following loop, which should always be used as a source of 
symmetry information in preference to the above space-group names. 
They are only intended as comments. 
;
_shelx_estimated_absorpt_t_min 0.953
_shelx_estimated_absorpt_t_max 0.989

loop_
_space_group_symop_operation_xyz
'x, y, z'
'-x, y, -z+1/2'
'x+1/2, y+1/2, z'
'-x+1/2, y+1/2, -z+1/2'
'-x, -y, -z'
'x, -y, z-1/2'
'-x+1/2, -y+1/2, -z'
'x+1/2, -y+1/2, z-1/2'

loop_
_atom_site_label
_atom_site_type_symbol
_atom_site_fract_x
_atom_site_fract_y
_atom_site_fract_z
_atom_site_U_iso_or_equiv
_atom_site_adp_type
_atom_site_occupancy
_atom_site_site_symmetry_order
_atom_site_calc_flag
_atom_site_refinement_flags_posn
_atom_site_refinement_flags_adp
_atom_site_refinement_flags_occupancy
Mo1 Mo 0.13008(2) 0.24875(2) 0.26568(2) 0.02840(7) Uani 1 1 d . . .
O1 O 0.08728(3) 0.20051(7) 0.24793(9) 0.0309(3) Uani 1 1 d . . .
O2 O 0.12970(3) 0.36137(8) 0.27333(8) 0.0299(3) Uani 1 1 d . . .
C1 C 0.06633(5) 0.19872(11) 0.31024(13) 0.0289(4) Uani 1 1 d . . .
C2 C 0.05640(5) 0.12613(11) 0.34216(14) 0.0337(5) Uani 1 1 d . . .
C3 C 0.03737(5) 0.12915(12) 0.40789(14) 0.0363(5) Uani 1 1 d . . .
H3 H 0.0307 0.0811 0.4307 0.044 Uiso 1 1 calc R U .
C4 C 0.02722(5) 0.19897(12) 0.44302(14) 0.0344(5) Uani 1 1 d . . .
C5 C 0.03501(5) 0.26775(12) 0.40572(13) 0.0304(4) Uani 1 1 d . . .
H5 H 0.0271 0.3156 0.4260 0.036 Uiso 1 1 calc R U .
C6 C 0.05428(5) 0.26967(11) 0.33881(12) 0.0270(4) Uani 1 1 d . . .
C7 C 0.06552(6) 0.04801(12) 0.30391(15) 0.0401(5) Uani 1 1 d . . .
C8 C 0.10283(6) 0.03340(13) 0.31871(17) 0.0474(6) Uani 1 1 d . . .
H8A H 0.1147 0.0753 0.2930 0.071 Uiso 1 1 calc R U .
H8B H 0.1083 -0.0170 0.2947 0.071 Uiso 1 1 calc R U .
H8C H 0.1092 0.0326 0.3778 0.071 Uiso 1 1 calc R U .
C9 C 0.05467(6) 0.04846(13) 0.21132(16) 0.0468(6) Uani 1 1 d . . .
H9A H 0.0309 0.0574 0.2032 0.070 Uiso 1 1 calc R U .
H9B H 0.0600 -0.0021 0.1874 0.070 Uiso 1 1 calc R U .
H9C H 0.0662 0.0903 0.1845 0.070 Uiso 1 1 calc R U .
C10 C 0.04813(7) -0.02128(13) 0.34162(18) 0.0518(7) Uani 1 1 d . . .
H10A H 0.0555 -0.0254 0.4001 0.078 Uiso 1 1 calc R U .
H10B H 0.0535 -0.0697 0.3135 0.078 Uiso 1 1 calc R U .
H10C H 0.0243 -0.0129 0.3353 0.078 Uiso 1 1 calc R U .
C11 C 0.00717(6) 0.19731(13) 0.51862(15) 0.0436(6) Uani 1 1 d . . .
C12 C 0.00382(8) 0.27885(17) 0.55566(17) 0.0610(8) Uani 1 1 d . . .
H12A H 0.0257 0.3016 0.5681 0.092 Uiso 1 1 calc R U .
H12B H -0.0073 0.2748 0.6063 0.092 Uiso 1 1 calc R U .
H12C H -0.0091 0.3123 0.5164 0.092 Uiso 1 1 calc R U .
C13 C -0.02698(6) 0.16501(17) 0.49391(18) 0.0571(7) Uani 1 1 d . . .
H13A H -0.0378 0.1976 0.4503 0.086 Uiso 1 1 calc R U .
H13B H -0.0400 0.1653 0.5416 0.086 Uiso 1 1 calc R U .
H13C H -0.0251 0.1113 0.4739 0.086 Uiso 1 1 calc R U .
C14 C 0.02462(7) 0.14467(16) 0.58577(16) 0.0573(7) Uani 1 1 d . . .
H14A H 0.0254 0.0908 0.5656 0.086 Uiso 1 1 calc R U .
H14B H 0.0125 0.1462 0.6350 0.086 Uiso 1 1 calc R U .
H14C H 0.0471 0.1637 0.5993 0.086 Uiso 1 1 calc R U .
C15 C 0.11865(5) 0.40269(11) 0.33821(13) 0.0300(4) Uani 1 1 d . . .
C16 C 0.14051(5) 0.45299(12) 0.38571(14) 0.0356(5) Uani 1 1 d . . .
C17 C 0.12776(6) 0.49299(13) 0.44997(14) 0.0380(5) Uani 1 1 d . . .
H17 H 0.1420 0.5266 0.4827 0.046 Uiso 1 1 calc R U .
C18 C 0.09501(5) 0.48654(12) 0.46926(14) 0.0353(5) Uani 1 1 d . . .
C19 C 0.07465(5) 0.43810(11) 0.42022(13) 0.0314(4) Uani 1 1 d . . .
H19 H 0.0524 0.4326 0.4320 0.038 Uiso 1 1 calc R U .
C20 C 0.08566(5) 0.39679(11) 0.35382(12) 0.0283(4) Uani 1 1 d . . .
C21 C 0.17636(6) 0.46405(14) 0.36528(16) 0.0456(6) Uani 1 1 d . . .
C22 C 0.19568(6) 0.38698(16) 0.37614(19) 0.0545(7) Uani 1 1 d . . .
H22A H 0.1950 0.3683 0.4327 0.082 Uiso 1 1 calc R U .
H22B H 0.1858 0.3477 0.3381 0.082 Uiso 1 1 calc R U .
H22C H 0.2186 0.3958 0.3646 0.082 Uiso 1 1 calc R U .
C23 C 0.17682(6) 0.49522(16) 0.27732(18) 0.0542(7) Uani 1 1 d . . .
H23A H 0.1653 0.4584 0.2390 0.081 Uiso 1 1 calc R U .
H23B H 0.1658 0.5462 0.2731 0.081 Uiso 1 1 calc R U .
H23C H 0.1996 0.5010 0.2637 0.081 Uiso 1 1 calc R U .
C24 C 0.19465(7) 0.52361(17) 0.42288(19) 0.0615(8) Uani 1 1 d . . .
H24A H 0.1948 0.5053 0.4797 0.092 Uiso 1 1 calc R U .
H24B H 0.2173 0.5291 0.4082 0.092 Uiso 1 1 calc R U .
H24C H 0.1835 0.5744 0.4175 0.092 Uiso 1 1 calc R U .
C25 C 0.08242(6) 0.53355(13) 0.54029(14) 0.0415(5) Uani 1 1 d . . .
C26 C 0.08912(7) 0.62118(14) 0.52840(18) 0.0556(7) Uani 1 1 d . . .
H26A H 0.1128 0.6297 0.5274 0.083 Uiso 1 1 calc R U .
H26B H 0.0810 0.6509 0.5738 0.083 Uiso 1 1 calc R U .
H26C H 0.0778 0.6388 0.4764 0.083 Uiso 1 1 calc R U .
C27 C 0.04553(6) 0.52327(16) 0.54614(16) 0.0513(7) Uani 1 1 d . . .
H27A H 0.0336 0.5389 0.4941 0.077 Uiso 1 1 calc R U .
H27B H 0.0385 0.5560 0.5907 0.077 Uiso 1 1 calc R U .
H27C H 0.0408 0.4683 0.5574 0.077 Uiso 1 1 calc R U .
C28 C 0.10046(7) 0.50717(16) 0.62192(16) 0.0543(7) Uani 1 1 d . . .
H28A H 0.0950 0.4524 0.6324 0.081 Uiso 1 1 calc R U .
H28B H 0.0936 0.5400 0.6666 0.081 Uiso 1 1 calc R U .
H28C H 0.1242 0.5123 0.6188 0.081 Uiso 1 1 calc R U .
C29 C 0.06112(5) 0.34826(11) 0.29899(12) 0.0265(4) Uani 1 1 d . . .
H29 H 0.0716 0.3368 0.2472 0.032 Uiso 1 1 calc R U .
C30 C 0.02913(5) 0.39346(11) 0.27467(12) 0.0256(4) Uani 1 1 d . . .
C31 C 0.02881(5) 0.47468(11) 0.27199(13) 0.0302(4) Uani 1 1 d . . .
H31 H 0.0486 0.5029 0.2854 0.036 Uiso 1 1 calc R U .
C32 C 0.0000 0.51491(16) 0.2500 0.0329(6) Uani 1 2 d S T P
H32 H 0.0000 0.5705 0.2500 0.039 Uiso 1 2 calc R U P
C33 C 0.0000 0.35361(15) 0.2500 0.0269(6) Uani 1 2 d S T P
H33 H 0.0000 0.2980 0.2500 0.032 Uiso 1 2 calc R U P
N1 N 0.15052(4) 0.22500(10) 0.17832(12) 0.0347(4) Uani 1 1 d . . .
C34 C 0.17439(6) 0.18888(13) 0.13406(14) 0.0382(5) Uani 1 1 d . . .
C35 C 0.16693(6) 0.11586(14) 0.09648(15) 0.0432(6) Uani 1 1 d . . .
C36 C 0.19052(7) 0.08298(16) 0.04992(17) 0.0541(7) Uani 1 1 d . . .
H36 H 0.1861 0.0342 0.0234 0.065 Uiso 1 1 calc R U .
C37 C 0.22003(7) 0.11983(16) 0.04163(17) 0.0570(7) Uani 1 1 d . . .
H37 H 0.2356 0.0963 0.0094 0.068 Uiso 1 1 calc R U .
C38 C 0.22714(6) 0.19010(16) 0.07929(17) 0.0513(7) Uani 1 1 d . . .
H38 H 0.2477 0.2143 0.0732 0.062 Uiso 1 1 calc R U .
C39 C 0.20466(6) 0.22682(15) 0.12648(15) 0.0424(6) Uani 1 1 d . . .
C40 C 0.13380(6) 0.07768(14) 0.10202(16) 0.0470(6) Uani 1 1 d . . .
H40 H 0.1261 0.0920 0.1565 0.056 Uiso 1 1 calc R U .
C41 C 0.13468(8) -0.01173(15) 0.0975(2) 0.0642(8) Uani 1 1 d . . .
H41A H 0.1401 -0.0279 0.0427 0.096 Uiso 1 1 calc R U .
H41B H 0.1131 -0.0328 0.1082 0.096 Uiso 1 1 calc R U .
H41C H 0.1514 -0.0317 0.1388 0.096 Uiso 1 1 calc R U .
C42 C 0.10896(7) 0.11037(18) 0.03642(19) 0.0624(8) Uani 1 1 d . . .
H42A H 0.1070 0.1670 0.0437 0.094 Uiso 1 1 calc R U .
H42B H 0.0875 0.0857 0.0412 0.094 Uiso 1 1 calc R U .
H42C H 0.1163 0.0994 -0.0180 0.094 Uiso 1 1 calc R U .
C43 C 0.21135(6) 0.30603(14) 0.16442(16) 0.0462(6) Uani 1 1 d . . .
H43 H 0.1990 0.3096 0.2146 0.055 Uiso 1 1 calc R U .
C44 C 0.19800(7) 0.36920(15) 0.10429(18) 0.0583(7) Uani 1 1 d . . .
H44A H 0.2085 0.3642 0.0527 0.087 Uiso 1 1 calc R U .
H44B H 0.2028 0.4210 0.1281 0.087 Uiso 1 1 calc R U .
H44C H 0.1742 0.3629 0.0935 0.087 Uiso 1 1 calc R U .
C45 C 0.24769(7) 0.32127(19) 0.1903(2) 0.0663(8) Uani 1 1 d . . .
H45A H 0.2563 0.2792 0.2267 0.099 Uiso 1 1 calc R U .
H45B H 0.2500 0.3714 0.2192 0.099 Uiso 1 1 calc R U .
H45C H 0.2601 0.3229 0.1415 0.099 Uiso 1 1 calc R U .
N2 N 0.15089(4) 0.21156(10) 0.35522(11) 0.0364(4) Uani 1 1 d . . .
C46 C 0.17251(6) 0.18269(13) 0.41951(15) 0.0394(5) Uani 1 1 d . . .
C47 C 0.19705(6) 0.12791(16) 0.40489(17) 0.0531(7) Uani 1 1 d . . .
C48 C 0.21735(6) 0.10095(17) 0.4723(2) 0.0599(8) Uani 1 1 d . . .
H48 H 0.2341 0.0641 0.4638 0.072 Uiso 1 1 calc R U .
C49 C 0.21350(7) 0.12669(17) 0.5501(2) 0.0618(8) Uani 1 1 d . . .
H49 H 0.2272 0.1066 0.5952 0.074 Uiso 1 1 calc R U .
C50 C 0.18993(7) 0.18158(16) 0.56329(19) 0.0581(7) Uani 1 1 d . . .
H50 H 0.1878 0.1997 0.6175 0.070 Uiso 1 1 calc R U .
C51 C 0.16913(6) 0.21116(14) 0.49928(16) 0.0445(6) Uani 1 1 d . . .
C52 C 0.20168(10) 0.0967(3) 0.3198(2) 0.0997(16) Uani 1 1 d . . .
H52 H 0.1861 0.1251 0.2797 0.120 Uiso 1 1 calc R U .
C53 C 0.23720(12) 0.1144(3) 0.2978(3) 0.137(2) Uani 1 1 d . . .
H53A H 0.2530 0.0883 0.3373 0.205 Uiso 1 1 calc R U .
H53B H 0.2410 0.1710 0.2998 0.205 Uiso 1 1 calc R U .
H53C H 0.2400 0.0950 0.2424 0.205 Uiso 1 1 calc R U .
C54 C 0.19436(10) 0.0108(3) 0.3122(3) 0.1131(17) Uani 1 1 d . . .
H54A H 0.2100 -0.0184 0.3494 0.170 Uiso 1 1 calc R U .
H54B H 0.1964 -0.0060 0.2556 0.170 Uiso 1 1 calc R U .
H54C H 0.1719 0.0009 0.3268 0.170 Uiso 1 1 calc R U .
C55 C 0.14306(7) 0.27105(16) 0.51551(17) 0.0527(7) Uani 1 1 d . . .
H55 H 0.1384 0.3022 0.4641 0.063 Uiso 1 1 calc R U .
C56 C 0.11135(7) 0.23116(19) 0.5337(2) 0.0624(8) Uani 1 1 d . . .
H56A H 0.0948 0.2708 0.5440 0.094 Uiso 1 1 calc R U .
H56B H 0.1033 0.1990 0.4866 0.094 Uiso 1 1 calc R U .
H56C H 0.1154 0.1978 0.5823 0.094 Uiso 1 1 calc R U .
C57 C 0.15469(9) 0.32833(18) 0.58382(17) 0.0679(8) Uani 1 1 d . . .
H57A H 0.1752 0.3532 0.5704 0.102 Uiso 1 1 calc R U .
H57B H 0.1378 0.3685 0.5889 0.102 Uiso 1 1 calc R U .
H57C H 0.1585 0.2999 0.6358 0.102 Uiso 1 1 calc R U .

loop_
_atom_site_aniso_label
_atom_site_aniso_U_11
_atom_site_aniso_U_22
_atom_site_aniso_U_33
_atom_site_aniso_U_23
_atom_site_aniso_U_13
_atom_site_aniso_U_12
Mo1 0.02439(11) 0.02706(10) 0.03401(11) 0.00175(7) 0.00394(8) 0.00272(7)
O1 0.0282(8) 0.0280(7) 0.0371(8) 0.0002(6) 0.0065(6) 0.0001(6)
O2 0.0251(8) 0.0282(7) 0.0366(8) 0.0000(5) 0.0042(6) 0.0003(5)
C1 0.0233(10) 0.0304(10) 0.0329(11) 0.0033(8) 0.0011(9) 0.0011(8)
C2 0.0293(11) 0.0285(10) 0.0430(12) 0.0043(9) 0.0015(10) 0.0011(8)
C3 0.0340(12) 0.0307(10) 0.0443(12) 0.0121(9) 0.0032(10) 0.0000(9)
C4 0.0265(11) 0.0388(11) 0.0384(12) 0.0076(9) 0.0046(10) 0.0011(9)
C5 0.0249(11) 0.0324(10) 0.0338(11) 0.0019(8) 0.0021(9) 0.0017(8)
C6 0.0227(10) 0.0284(9) 0.0295(10) 0.0023(7) -0.0008(8) -0.0011(8)
C7 0.0399(13) 0.0252(10) 0.0562(15) 0.0018(9) 0.0108(11) -0.0002(9)
C8 0.0434(14) 0.0319(11) 0.0681(17) 0.0071(11) 0.0114(13) 0.0086(10)
C9 0.0465(15) 0.0320(11) 0.0625(16) -0.0100(11) 0.0072(13) -0.0067(10)
C10 0.0522(16) 0.0271(11) 0.0779(19) 0.0056(11) 0.0168(14) -0.0019(10)
C11 0.0435(14) 0.0430(12) 0.0461(14) 0.0116(10) 0.0149(12) 0.0003(10)
C12 0.076(2) 0.0609(16) 0.0508(16) 0.0051(13) 0.0315(16) 0.0030(15)
C13 0.0450(16) 0.0674(17) 0.0614(17) 0.0142(13) 0.0194(14) -0.0063(13)
C14 0.0657(19) 0.0621(16) 0.0456(15) 0.0146(12) 0.0122(14) -0.0006(14)
C15 0.0283(11) 0.0268(9) 0.0349(11) 0.0003(8) 0.0032(9) 0.0005(8)
C16 0.0268(11) 0.0352(11) 0.0448(13) -0.0020(9) 0.0031(10) -0.0038(9)
C17 0.0338(12) 0.0364(11) 0.0429(13) -0.0076(9) -0.0022(10) -0.0075(9)
C18 0.0345(12) 0.0329(11) 0.0385(12) -0.0033(9) 0.0030(10) -0.0015(9)
C19 0.0273(11) 0.0324(10) 0.0351(11) 0.0002(8) 0.0046(9) -0.0019(8)
C20 0.0284(11) 0.0247(9) 0.0312(10) 0.0027(7) -0.0005(9) -0.0008(8)
C21 0.0265(12) 0.0505(14) 0.0599(16) -0.0135(11) 0.0043(11) -0.0106(10)
C22 0.0254(12) 0.0670(17) 0.0703(19) -0.0142(14) -0.0008(12) -0.0010(12)
C23 0.0392(15) 0.0572(15) 0.0684(18) -0.0064(13) 0.0173(13) -0.0180(12)
C24 0.0343(14) 0.0707(18) 0.080(2) -0.0262(15) 0.0088(14) -0.0207(13)
C25 0.0404(14) 0.0424(12) 0.0419(13) -0.0119(10) 0.0048(11) -0.0029(10)
C26 0.0557(17) 0.0451(14) 0.0672(18) -0.0152(12) 0.0120(14) -0.0019(12)
C27 0.0452(15) 0.0605(16) 0.0496(15) -0.0190(12) 0.0120(12) -0.0027(12)
C28 0.0594(18) 0.0601(16) 0.0430(14) -0.0125(12) 0.0013(13) 0.0049(13)
C29 0.0232(10) 0.0258(9) 0.0305(10) 0.0010(7) 0.0032(8) 0.0000(7)
C30 0.0228(10) 0.0278(9) 0.0267(9) 0.0005(7) 0.0043(8) 0.0012(7)
C31 0.0266(11) 0.0266(9) 0.0376(11) -0.0008(8) 0.0040(9) -0.0026(8)
C32 0.0306(16) 0.0236(13) 0.0445(17) 0.000 0.0040(14) 0.000
C33 0.0285(15) 0.0237(12) 0.0288(14) 0.000 0.0046(12) 0.000
N1 0.0302(10) 0.0335(8) 0.0410(10) 0.0009(8) 0.0066(8) 0.0020(8)
C34 0.0332(12) 0.0405(12) 0.0425(13) 0.0057(9) 0.0118(10) 0.0089(9)
C35 0.0400(14) 0.0456(13) 0.0453(13) 0.0017(10) 0.0118(11) 0.0076(10)
C36 0.0563(17) 0.0497(14) 0.0595(16) -0.0026(12) 0.0245(14) 0.0111(12)
C37 0.0518(17) 0.0621(17) 0.0609(17) 0.0052(13) 0.0275(14) 0.0177(13)
C38 0.0375(14) 0.0618(16) 0.0571(16) 0.0152(13) 0.0182(13) 0.0090(12)
C39 0.0356(13) 0.0494(13) 0.0432(13) 0.0119(10) 0.0084(11) 0.0058(11)
C40 0.0432(14) 0.0473(13) 0.0521(15) -0.0129(11) 0.0134(12) -0.0008(11)
C41 0.066(2) 0.0475(15) 0.082(2) -0.0158(14) 0.0253(17) -0.0037(13)
C42 0.0536(18) 0.0675(18) 0.0660(19) -0.0111(15) 0.0057(15) -0.0016(14)
C43 0.0395(14) 0.0528(14) 0.0478(14) 0.0075(11) 0.0121(12) -0.0065(11)
C44 0.0581(18) 0.0503(15) 0.0686(18) 0.0075(13) 0.0167(15) 0.0076(13)
C45 0.0496(18) 0.0746(19) 0.074(2) 0.0166(16) 0.0002(16) -0.0165(14)
N2 0.0316(10) 0.0350(9) 0.0432(11) 0.0048(8) 0.0063(9) 0.0054(8)
C46 0.0293(12) 0.0388(12) 0.0493(14) 0.0123(10) -0.0014(11) 0.0026(9)
C47 0.0418(15) 0.0581(15) 0.0606(17) 0.0228(13) 0.0114(13) 0.0184(12)
C48 0.0347(14) 0.0628(17) 0.083(2) 0.0315(15) 0.0068(14) 0.0178(12)
C49 0.0416(16) 0.0695(18) 0.071(2) 0.0188(15) -0.0173(15) 0.0036(13)
C50 0.0549(18) 0.0602(16) 0.0561(17) 0.0054(13) -0.0136(14) 0.0055(13)
C51 0.0374(14) 0.0451(13) 0.0486(14) 0.0064(11) -0.0094(12) 0.0010(10)
C52 0.105(3) 0.139(3) 0.0594(19) 0.040(2) 0.030(2) 0.100(3)
C53 0.153(4) 0.129(4) 0.146(4) 0.075(3) 0.111(4) 0.081(3)
C54 0.096(3) 0.152(4) 0.089(3) -0.042(3) -0.008(2) 0.070(3)
C55 0.0602(19) 0.0538(14) 0.0425(14) 0.0003(11) -0.0060(13) 0.0156(13)
C56 0.0474(17) 0.0797(19) 0.0590(18) 0.0018(15) -0.0021(15) 0.0186(15)
C57 0.090(2) 0.0646(18) 0.0465(16) -0.0076(13) -0.0093(16) 0.0149(16)

loop_
_atom_type_symbol
_atom_type_description
_atom_type_scat_dispersion_real
_atom_type_scat_dispersion_imag
_atom_type_scat_source
C C 0.0033 0.0016 'International Tables Vol C Tables 4.2.6.8 and 6.1.1.4'
H H 0.0000 0.0000 'International Tables Vol C Tables 4.2.6.8 and 6.1.1.4'
Mo Mo -1.6832 0.6857 'International Tables Vol C Tables 4.2.6.8 and 6.1.1.4'
N N 0.0061 0.0033 'International Tables Vol C Tables 4.2.6.8 and 6.1.1.4'
O O 0.0106 0.0060 'International Tables Vol C Tables 4.2.6.8 and 6.1.1.4'

loop_
_geom_angle_atom_site_label_1
_geom_angle_atom_site_label_2
_geom_angle_atom_site_label_3
_geom_angle
_geom_angle_site_symmetry_1
N2 Mo1 N1 111.43(8) .
N2 Mo1 O2 108.33(7) .
N1 Mo1 O2 106.83(7) .
N2 Mo1 O1 109.87(7) .
N1 Mo1 O1 105.30(7) .
O2 Mo1 O1 115.06(5) .
C1 O1 Mo1 120.39(12) .
C15 O2 Mo1 124.40(11) .
O1 C1 C6 118.77(16) .
O1 C1 C2 120.22(17) .
C6 C1 C2 120.97(18) .
C3 C2 C1 116.81(19) .
C3 C2 C7 121.49(18) .
C1 C2 C7 121.67(18) .
C2 C3 C4 123.80(19) .
C2 C3 H3 118.1 .
C4 C3 H3 118.1 .
C5 C4 C3 117.35(19) .
C5 C4 C11 122.05(19) .
C3 C4 C11 120.57(18) .
C4 C5 C6 122.2(2) .
C4 C5 H5 118.9 .
C6 C5 H5 118.9 .
C5 C6 C1 118.38(18) .
C5 C6 C29 119.20(17) .
C1 C6 C29 122.42(17) .
C2 C7 C10 111.81(18) .
C2 C7 C9 109.67(18) .
C10 C7 C9 107.1(2) .
C2 C7 C8 110.33(19) .
C10 C7 C8 107.20(19) .
C9 C7 C8 110.70(19) .
C7 C8 H8A 109.5 .
C7 C8 H8B 109.5 .
H8A C8 H8B 109.5 .
C7 C8 H8C 109.5 .
H8A C8 H8C 109.5 .
H8B C8 H8C 109.5 .
C7 C9 H9A 109.5 .
C7 C9 H9B 109.5 .
H9A C9 H9B 109.5 .
C7 C9 H9C 109.5 .
H9A C9 H9C 109.5 .
H9B C9 H9C 109.5 .
C7 C10 H10A 109.5 .
C7 C10 H10B 109.5 .
H10A C10 H10B 109.5 .
C7 C10 H10C 109.5 .
H10A C10 H10C 109.5 .
H10B C10 H10C 109.5 .
C13 C11 C12 109.0(2) .
C13 C11 C4 109.3(2) .
C12 C11 C4 111.85(18) .
C13 C11 C14 109.5(2) .
C12 C11 C14 107.5(2) .
C4 C11 C14 109.7(2) .
C11 C12 H12A 109.5 .
C11 C12 H12B 109.5 .
H12A C12 H12B 109.5 .
C11 C12 H12C 109.5 .
H12A C12 H12C 109.5 .
H12B C12 H12C 109.5 .
C11 C13 H13A 109.5 .
C11 C13 H13B 109.5 .
H13A C13 H13B 109.5 .
C11 C13 H13C 109.5 .
H13A C13 H13C 109.5 .
H13B C13 H13C 109.5 .
C11 C14 H14A 109.5 .
C11 C14 H14B 109.5 .
H14A C14 H14B 109.5 .
C11 C14 H14C 109.5 .
H14A C14 H14C 109.5 .
H14B C14 H14C 109.5 .
O2 C15 C20 119.07(18) .
O2 C15 C16 119.88(17) .
C20 C15 C16 120.99(18) .
C17 C16 C15 116.89(19) .
C17 C16 C21 121.8(2) .
C15 C16 C21 121.34(19) .
C16 C17 C18 123.7(2) .
C16 C17 H17 118.1 .
C18 C17 H17 118.1 .
C19 C18 C17 117.04(19) .
C19 C18 C25 121.97(19) .
C17 C18 C25 121.0(2) .
C18 C19 C20 122.41(19) .
C18 C19 H19 118.8 .
C20 C19 H19 118.8 .
C15 C20 C19 118.86(19) .
C15 C20 C29 121.74(17) .
C19 C20 C29 119.37(17) .
C23 C21 C24 107.5(2) .
C23 C21 C22 111.0(2) .
C24 C21 C22 106.2(2) .
C23 C21 C16 109.4(2) .
C24 C21 C16 111.7(2) .
C22 C21 C16 110.9(2) .
C21 C22 H22A 109.5 .
C21 C22 H22B 109.5 .
H22A C22 H22B 109.5 .
C21 C22 H22C 109.5 .
H22A C22 H22C 109.5 .
H22B C22 H22C 109.5 .
C21 C23 H23A 109.5 .
C21 C23 H23B 109.5 .
H23A C23 H23B 109.5 .
C21 C23 H23C 109.5 .
H23A C23 H23C 109.5 .
H23B C23 H23C 109.5 .
C21 C24 H24A 109.5 .
C21 C24 H24B 109.5 .
H24A C24 H24B 109.5 .
C21 C24 H24C 109.5 .
H24A C24 H24C 109.5 .
H24B C24 H24C 109.5 .
C27 C25 C18 112.43(19) .
C27 C25 C28 108.4(2) .
C18 C25 C28 109.7(2) .
C27 C25 C26 107.9(2) .
C18 C25 C26 109.86(19) .
C28 C25 C26 108.6(2) .
C25 C26 H26A 109.5 .
C25 C26 H26B 109.5 .
H26A C26 H26B 109.5 .
C25 C26 H26C 109.5 .
H26A C26 H26C 109.5 .
H26B C26 H26C 109.5 .
C25 C27 H27A 109.5 .
C25 C27 H27B 109.5 .
H27A C27 H27B 109.5 .
C25 C27 H27C 109.5 .
H27A C27 H27C 109.5 .
H27B C27 H27C 109.5 .
C25 C28 H28A 109.5 .
C25 C28 H28B 109.5 .
H28A C28 H28B 109.5 .
C25 C28 H28C 109.5 .
H28A C28 H28C 109.5 .
H28B C28 H28C 109.5 .
C6 C29 C20 111.15(16) .
C6 C29 C30 111.70(15) .
C20 C29 C30 112.21(15) .
C6 C29 H29 107.2 .
C20 C29 H29 107.2 .
C30 C29 H29 107.2 .
C31 C30 C33 118.15(19) .
C31 C30 C29 120.99(17) .
C33 C30 C29 120.75(17) .
C32 C31 C30 120.7(2) .
C32 C31 H31 119.7 .
C30 C31 H31 119.7 .
C31 C32 C31 120.4(3) 2
C31 C32 H32 119.8 2
C31 C32 H32 119.8 .
C30 C33 C30 121.8(2) 2
C30 C33 H33 119.1 2
C30 C33 H33 119.1 .
C34 N1 Mo1 156.29(16) .
N1 C34 C39 119.6(2) .
N1 C34 C35 118.6(2) .
C39 C34 C35 121.8(2) .
C36 C35 C34 117.4(2) .
C36 C35 C40 121.4(2) .
C34 C35 C40 121.10(19) .
C37 C36 C35 121.3(3) .
C37 C36 H36 119.4 .
C35 C36 H36 119.4 .
C38 C37 C36 120.8(2) .
C38 C37 H37 119.6 .
C36 C37 H37 119.6 .
C37 C38 C39 121.2(2) .
C37 C38 H38 119.4 .
C39 C38 H38 119.4 .
C38 C39 C34 117.6(2) .
C38 C39 C43 121.8(2) .
C34 C39 C43 120.5(2) .
C35 C40 C42 110.3(2) .
C35 C40 C41 113.8(2) .
C42 C40 C41 110.5(2) .
C35 C40 H40 107.3 .
C42 C40 H40 107.3 .
C41 C40 H40 107.3 .
C40 C41 H41A 109.5 .
C40 C41 H41B 109.5 .
H41A C41 H41B 109.5 .
C40 C41 H41C 109.5 .
H41A C41 H41C 109.5 .
H41B C41 H41C 109.5 .
C40 C42 H42A 109.5 .
C40 C42 H42B 109.5 .
H42A C42 H42B 109.5 .
C40 C42 H42C 109.5 .
H42A C42 H42C 109.5 .
H42B C42 H42C 109.5 .
C39 C43 C44 109.1(2) .
C39 C43 C45 113.9(2) .
C44 C43 C45 110.0(2) .
C39 C43 H43 107.9 .
C44 C43 H43 107.9 .
C45 C43 H43 107.9 .
C43 C44 H44A 109.5 .
C43 C44 H44B 109.5 .
H44A C44 H44B 109.5 .
C43 C44 H44C 109.5 .
H44A C44 H44C 109.5 .
H44B C44 H44C 109.5 .
C43 C45 H45A 109.5 .
C43 C45 H45B 109.5 .
H45A C45 H45B 109.5 .
C43 C45 H45C 109.5 .
H45A C45 H45C 109.5 .
H45B C45 H45C 109.5 .
C46 N2 Mo1 169.98(15) .
N2 C46 C47 121.2(2) .
N2 C46 C51 117.8(2) .
C47 C46 C51 120.9(2) .
C48 C47 C46 117.9(3) .
C48 C47 C52 119.7(2) .
C46 C47 C52 122.4(2) .
C49 C48 C47 121.3(3) .
C49 C48 H48 119.3 .
C47 C48 H48 119.3 .
C48 C49 C50 120.1(3) .
C48 C49 H49 119.9 .
C50 C49 H49 119.9 .
C49 C50 C51 121.6(3) .
C49 C50 H50 119.2 .
C51 C50 H50 119.2 .
C50 C51 C46 118.1(2) .
C50 C51 C55 120.6(2) .
C46 C51 C55 121.3(2) .
C54 C52 C47 112.3(3) .
C54 C52 C53 110.8(3) .
C47 C52 C53 109.6(4) .
C54 C52 H52 108.0 .
C47 C52 H52 108.0 .
C53 C52 H52 108.0 .
C52 C53 H53A 109.5 .
C52 C53 H53B 109.5 .
H53A C53 H53B 109.5 .
C52 C53 H53C 109.5 .
H53A C53 H53C 109.5 .
H53B C53 H53C 109.5 .
C52 C54 H54A 109.5 .
C52 C54 H54B 109.5 .
H54A C54 H54B 109.5 .
C52 C54 H54C 109.5 .
H54A C54 H54C 109.5 .
H54B C54 H54C 109.5 .
C56 C55 C51 110.7(2) .
C56 C55 C57 111.3(2) .
C51 C55 C57 112.4(2) .
C56 C55 H55 107.4 .
C51 C55 H55 107.4 .
C57 C55 H55 107.4 .
C55 C56 H56A 109.5 .
C55 C56 H56B 109.5 .
H56A C56 H56B 109.5 .
C55 C56 H56C 109.5 .
H56A C56 H56C 109.5 .
H56B C56 H56C 109.5 .
C55 C57 H57A 109.5 .
C55 C57 H57B 109.5 .
H57A C57 H57B 109.5 .
C55 C57 H57C 109.5 .
H57A C57 H57C 109.5 .
H57B C57 H57C 109.5 .

loop_
_geom_bond_atom_site_label_1
_geom_bond_atom_site_label_2
_geom_bond_distance
_geom_bond_site_symmetry_2
Mo1 N2 1.7490(19) .
Mo1 N1 1.7608(17) .
Mo1 O2 1.9294(13) .
Mo1 O1 1.9315(14) .
O1 C1 1.384(2) .
O2 C15 1.381(2) .
C1 C6 1.403(3) .
C1 C2 1.418(3) .
C2 C3 1.379(3) .
C2 C7 1.534(3) .
C3 C4 1.402(3) .
C3 H3 0.9500 .
C4 C5 1.374(3) .
C4 C11 1.539(3) .
C5 C6 1.400(3) .
C5 H5 0.9500 .
C6 C29 1.529(3) .
C7 C10 1.536(3) .
C7 C9 1.541(4) .
C7 C8 1.542(3) .
C8 H8A 0.9800 .
C8 H8B 0.9800 .
C8 H8C 0.9800 .
C9 H9A 0.9800 .
C9 H9B 0.9800 .
C9 H9C 0.9800 .
C10 H10A 0.9800 .
C10 H10B 0.9800 .
C10 H10C 0.9800 .
C11 C13 1.522(4) .
C11 C12 1.530(4) .
C11 C14 1.546(4) .
C12 H12A 0.9800 .
C12 H12B 0.9800 .
C12 H12C 0.9800 .
C13 H13A 0.9800 .
C13 H13B 0.9800 .
C13 H13C 0.9800 .
C14 H14A 0.9800 .
C14 H14B 0.9800 .
C14 H14C 0.9800 .
C15 C20 1.395(3) .
C15 C16 1.422(3) .
C16 C17 1.391(3) .
C16 C21 1.540(3) .
C17 C18 1.403(3) .
C17 H17 0.9500 .
C18 C19 1.381(3) .
C18 C25 1.536(3) .
C19 C20 1.400(3) .
C19 H19 0.9500 .
C20 C29 1.531(3) .
C21 C23 1.535(4) .
C21 C24 1.537(3) .
C21 C22 1.538(4) .
C22 H22A 0.9800 .
C22 H22B 0.9800 .
C22 H22C 0.9800 .
C23 H23A 0.9800 .
C23 H23B 0.9800 .
C23 H23C 0.9800 .
C24 H24A 0.9800 .
C24 H24B 0.9800 .
C24 H24C 0.9800 .
C25 C27 1.527(3) .
C25 C28 1.537(4) .
C25 C26 1.538(3) .
C26 H26A 0.9800 .
C26 H26B 0.9800 .
C26 H26C 0.9800 .
C27 H27A 0.9800 .
C27 H27B 0.9800 .
C27 H27C 0.9800 .
C28 H28A 0.9800 .
C28 H28B 0.9800 .
C28 H28C 0.9800 .
C29 C30 1.540(3) .
C29 H29 1.0000 .
C30 C31 1.389(3) .
C30 C33 1.400(2) .
C31 C32 1.383(2) .
C31 H31 0.9500 .
C32 C31 1.383(2) 2
C32 H32 0.9500 .
C33 C30 1.400(2) 2
C33 H33 0.9500 .
N1 C34 1.404(3) .
C34 C39 1.410(3) .
C34 C35 1.413(3) .
C35 C36 1.395(3) .
C35 C40 1.511(3) .
C36 C37 1.376(4) .
C36 H36 0.9500 .
C37 C38 1.370(4) .
C37 H37 0.9500 .
C38 C39 1.397(3) .
C38 H38 0.9500 .
C39 C43 1.505(4) .
C40 C42 1.519(4) .
C40 C41 1.531(4) .
C40 H40 1.0000 .
C41 H41A 0.9800 .
C41 H41B 0.9800 .
C41 H41C 0.9800 .
C42 H42A 0.9800 .
C42 H42B 0.9800 .
C42 H42C 0.9800 .
C43 C44 1.529(4) .
C43 C45 1.530(4) .
C43 H43 1.0000 .
C44 H44A 0.9800 .
C44 H44B 0.9800 .
C44 H44C 0.9800 .
C45 H45A 0.9800 .
C45 H45B 0.9800 .
C45 H45C 0.9800 .
N2 C46 1.404(3) .
C46 C47 1.406(3) .
C46 C51 1.410(3) .
C47 C48 1.400(4) .
C47 C52 1.517(4) .
C48 C49 1.368(4) .
C48 H48 0.9500 .
C49 C50 1.374(4) .
C49 H49 0.9500 .
C50 C51 1.387(4) .
C50 H50 0.9500 .
C51 C55 1.516(4) .
C52 C54 1.501(6) .
C52 C53 1.553(6) .
C52 H52 1.0000 .
C53 H53A 0.9800 .
C53 H53B 0.9800 .
C53 H53C 0.9800 .
C54 H54A 0.9800 .
C54 H54B 0.9800 .
C54 H54C 0.9800 .
C55 C56 1.514(4) .
C55 C57 1.530(4) .
C55 H55 1.0000 .
C56 H56A 0.9800 .
C56 H56B 0.9800 .
C56 H56C 0.9800 .
C57 H57A 0.9800 .
C57 H57B 0.9800 .
C57 H57C 0.9800 .

loop_
_geom_torsion_atom_site_label_1
_geom_torsion_atom_site_label_2
_geom_torsion_atom_site_label_3
_geom_torsion_atom_site_label_4
_geom_torsion
_geom_torsion_site_symmetry_4
Mo1 O1 C1 C6 64.6(2) .
Mo1 O1 C1 C2 -117.69(18) .
O1 C1 C2 C3 175.6(2) .
C6 C1 C2 C3 -6.7(3) .
O1 C1 C2 C7 -6.1(3) .
C6 C1 C2 C7 171.6(2) .
C1 C2 C3 C4 0.9(3) .
C7 C2 C3 C4 -177.3(2) .
C2 C3 C4 C5 4.5(4) .
C2 C3 C4 C11 -177.5(2) .
C3 C4 C5 C6 -4.5(3) .
C11 C4 C5 C6 177.6(2) .
C4 C5 C6 C1 -1.0(3) .
C4 C5 C6 C29 178.3(2) .
O1 C1 C6 C5 -175.51(19) .
C2 C1 C6 C5 6.8(3) .
O1 C1 C6 C29 5.2(3) .
C2 C1 C6 C29 -172.5(2) .
C3 C2 C7 C10 5.9(3) .
C1 C2 C7 C10 -172.3(2) .
C3 C2 C7 C9 124.5(2) .
C1 C2 C7 C9 -53.7(3) .
C3 C2 C7 C8 -113.3(2) .
C1 C2 C7 C8 68.5(3) .
C5 C4 C11 C13 108.8(3) .
C3 C4 C11 C13 -69.1(3) .
C5 C4 C11 C12 -12.0(3) .
C3 C4 C11 C12 170.1(2) .
C5 C4 C11 C14 -131.1(2) .
C3 C4 C11 C14 51.0(3) .
Mo1 O2 C15 C20 -63.5(2) .
Mo1 O2 C15 C16 119.21(18) .
O2 C15 C16 C17 179.82(19) .
C20 C15 C16 C17 2.6(3) .
O2 C15 C16 C21 1.4(3) .
C20 C15 C16 C21 -175.9(2) .
C15 C16 C17 C18 -0.4(3) .
C21 C16 C17 C18 178.0(2) .
C16 C17 C18 C19 -0.8(3) .
C16 C17 C18 C25 -179.0(2) .
C17 C18 C19 C20 -0.1(3) .
C25 C18 C19 C20 178.1(2) .
O2 C15 C20 C19 179.30(17) .
C16 C15 C20 C19 -3.5(3) .
O2 C15 C20 C29 -2.4(3) .
C16 C15 C20 C29 174.86(18) .
C18 C19 C20 C15 2.2(3) .
C18 C19 C20 C29 -176.19(19) .
C17 C16 C21 C23 -119.7(2) .
C15 C16 C21 C23 58.7(3) .
C17 C16 C21 C24 -0.7(3) .
C15 C16 C21 C24 177.6(2) .
C17 C16 C21 C22 117.5(2) .
C15 C16 C21 C22 -64.1(3) .
C19 C18 C25 C27 -2.9(3) .
C17 C18 C25 C27 175.1(2) .
C19 C18 C25 C28 117.7(2) .
C17 C18 C25 C28 -64.2(3) .
C19 C18 C25 C26 -123.1(2) .
C17 C18 C25 C26 55.0(3) .
C5 C6 C29 C20 73.0(2) .
C1 C6 C29 C20 -107.7(2) .
C5 C6 C29 C30 -53.1(3) .
C1 C6 C29 C30 126.1(2) .
C15 C20 C29 C6 102.0(2) .
C19 C20 C29 C6 -79.7(2) .
C15 C20 C29 C30 -132.11(18) .
C19 C20 C29 C30 46.2(2) .
C6 C29 C30 C31 151.48(18) .
C20 C29 C30 C31 25.9(2) .
C6 C29 C30 C33 -32.3(2) .
C20 C29 C30 C33 -157.88(14) .
C33 C30 C31 C32 3.6(2) .
C29 C30 C31 C32 179.93(15) .
C30 C31 C32 C31 -1.87(13) 2
C31 C30 C33 C30 -1.79(12) 2
C29 C30 C33 C30 -178.11(18) 2
N2 Mo1 N1 C34 6.1(4) .
O2 Mo1 N1 C34 124.3(4) .
O1 Mo1 N1 C34 -112.9(4) .
Mo1 N1 C34 C39 -88.6(4) .
Mo1 N1 C34 C35 93.0(5) .
N1 C34 C35 C36 177.2(2) .
C39 C34 C35 C36 -1.2(4) .
N1 C34 C35 C40 1.2(3) .
C39 C34 C35 C40 -177.2(2) .
C34 C35 C36 C37 0.7(4) .
C40 C35 C36 C37 176.7(3) .
C35 C36 C37 C38 0.2(4) .
C36 C37 C38 C39 -0.6(4) .
C37 C38 C39 C34 0.1(4) .
C37 C38 C39 C43 -176.6(3) .
N1 C34 C39 C38 -177.6(2) .
C35 C34 C39 C38 0.8(4) .
N1 C34 C39 C43 -0.9(3) .
C35 C34 C39 C43 177.6(2) .
C36 C35 C40 C42 -92.4(3) .
C34 C35 C40 C42 83.5(3) .
C36 C35 C40 C41 32.5(4) .
C34 C35 C40 C41 -151.6(2) .
C38 C39 C43 C44 90.3(3) .
C34 C39 C43 C44 -86.3(3) .
C38 C39 C43 C45 -33.1(3) .
C34 C39 C43 C45 150.3(2) .
N1 Mo1 N2 C46 27.0(9) .
O2 Mo1 N2 C46 -90.2(9) .
O1 Mo1 N2 C46 143.3(9) .
Mo1 N2 C46 C47 -43.3(10) .
Mo1 N2 C46 C51 135.9(9) .
N2 C46 C47 C48 -179.0(2) .
C51 C46 C47 C48 1.8(4) .
N2 C46 C47 C52 -0.1(4) .
C51 C46 C47 C52 -179.3(3) .
C46 C47 C48 C49 0.2(4) .
C52 C47 C48 C49 -178.8(3) .
C47 C48 C49 C50 -1.7(4) .
C48 C49 C50 C51 1.3(4) .
C49 C50 C51 C46 0.7(4) .
C49 C50 C51 C55 179.3(3) .
N2 C46 C51 C50 178.6(2) .
C47 C46 C51 C50 -2.2(4) .
N2 C46 C51 C55 0.0(3) .
C47 C46 C51 C55 179.1(2) .
C48 C47 C52 C54 64.6(4) .
C46 C47 C52 C54 -114.3(3) .
C48 C47 C52 C53 -59.0(4) .
C46 C47 C52 C53 122.1(3) .
C50 C51 C55 C56 -89.1(3) .
C46 C51 C55 C56 89.6(3) .
C50 C51 C55 C57 36.0(4) .
C46 C51 C55 C57 -145.3(2) .
